data_4117323
loop_
_publ_author_name
'Jun Deng'
'Bo Zhu'
'Zhaoyong Lu'
'Haixin Yu'
'Ang Li'

_publ_section_title
;
 Total Synthesis of (-)-Fusarisetin A and Reassignment of the Absolute
 Configuration of Its Natural Counterpart
;
_journal_name_full 'Journal of the American Chemical Society'
_journal_page_first 920
_journal_page_last 923
_journal_paper_doi 10.1021/ja211444m
_journal_volume 134
_journal_year 2012
_chemical_absolute_configuration ad
_chemical_formula_sum 'C22 H31 N O5'
_chemical_formula_weight 389.48
_chemical_name_systematic
; 
 ? 
;
_space_group_IT_number 4
_symmetry_cell_setting monoclinic
_symmetry_space_group_name_Hall 'P 2yb'
_symmetry_space_group_name_H-M 'P 1 21 1'
_atom_sites_solution_hydrogens geom
_atom_sites_solution_primary direct
_atom_sites_solution_secondary difmap
_audit_creation_method SHELXL-97
_cell_angle_alpha 90.00
_cell_angle_beta 95.166(2)
_cell_angle_gamma 90.00
_cell_formula_units_Z 4
_cell_length_a 10.0249(8)
_cell_length_b 17.3490(14)
_cell_length_c 11.8150(10)
_cell_measurement_reflns_used 6482
_cell_measurement_temperature 133(2)
_cell_measurement_theta_max 30.96
_cell_measurement_theta_min 2.35
_cell_volume 2046.5(3)
_computing_cell_refinement 'Bruker SAINT'
_computing_data_collection 'Bruker APEX2'
_computing_data_reduction 'Bruker SAINT'
_computing_molecular_graphics 'Bruker SHELXTL'
_computing_publication_material 'Bruker SHELXTL'
_computing_structure_refinement 'SHELXL-97 (Sheldrick, 2008)'
_computing_structure_solution 'SHELXS-97 (Sheldrick, 2008)'
_diffrn_ambient_temperature 133(2)
_diffrn_measured_fraction_theta_full 0.996
_diffrn_measured_fraction_theta_max 0.996
_diffrn_measurement_device_type 'Bruker APEX-II CCD'
_diffrn_measurement_method '\f and \w scans'
_diffrn_radiation_monochromator graphite
_diffrn_radiation_source 'fine-focus sealed tube'
_diffrn_radiation_type MoK\a
_diffrn_radiation_wavelength 0.71073
_diffrn_reflns_av_R_equivalents 0.0264
_diffrn_reflns_av_sigmaI/netI 0.0380
_diffrn_reflns_limit_h_max 12
_diffrn_reflns_limit_h_min -12
_diffrn_reflns_limit_k_max 16
_diffrn_reflns_limit_k_min -22
_diffrn_reflns_limit_l_max 15
_diffrn_reflns_limit_l_min -15
_diffrn_reflns_number 15891
_diffrn_reflns_theta_full 27.00
_diffrn_reflns_theta_max 27.00
_diffrn_reflns_theta_min 1.73
_exptl_absorpt_coefficient_mu 0.089
_exptl_absorpt_correction_T_max 0.9877
_exptl_absorpt_correction_T_min 0.9781
_exptl_absorpt_correction_type multi-scan
_exptl_absorpt_process_details sadabs
_exptl_crystal_colour colourless
_exptl_crystal_density_diffrn 1.264
_exptl_crystal_description block
_exptl_crystal_F_000 840
_exptl_crystal_size_max 0.25
_exptl_crystal_size_mid 0.20
_exptl_crystal_size_min 0.14
_refine_diff_density_max 0.208
_refine_diff_density_min -0.189
_refine_diff_density_rms 0.049
_refine_ls_abs_structure_details 'Flack H D (1983), Acta Cryst. A39, 876-881'
_refine_ls_abs_structure_Flack 0.1(6)
_refine_ls_extinction_method none
_refine_ls_goodness_of_fit_ref 1.064
_refine_ls_hydrogen_treatment constr
_refine_ls_matrix_type full
_refine_ls_number_parameters 517
_refine_ls_number_reflns 8113
_refine_ls_number_restraints 1
_refine_ls_restrained_S_all 1.064
_refine_ls_R_factor_all 0.0414
_refine_ls_R_factor_gt 0.0350
_refine_ls_shift/su_max 0.001
_refine_ls_shift/su_mean 0.000
_refine_ls_structure_factor_coef Fsqd
_refine_ls_weighting_details 'calc w=1/[\s^2^(Fo^2^)+(0.0667P)^2^+0.0000P] where P=(Fo^2^+2Fc^2^)/3'
_refine_ls_weighting_scheme calc
_refine_ls_wR_factor_gt 0.0973
_refine_ls_wR_factor_ref 0.1049
_reflns_number_gt 7327
_reflns_number_total 8113
_reflns_threshold_expression >2sigma(I)
_cod_data_source_file ja211444m_si_002.cif
_cod_data_source_block mo_dm11553_0m
_cod_database_code 4117323

loop_
_symmetry_equiv_pos_as_xyz
'x, y, z'
'-x, y+1/2, -z'

loop_
_atom_site_label
_atom_site_type_symbol
_atom_site_fract_x
_atom_site_fract_y
_atom_site_fract_z
_atom_site_U_iso_or_equiv
_atom_site_adp_type
_atom_site_occupancy
_atom_site_symmetry_multiplicity
_atom_site_calc_flag
_atom_site_refinement_flags
O1 O -0.82980(13) -0.45622(9) -0.57311(12) 0.0308(3) Uani 1 1 d .
O2 O -1.20877(13) -0.40497(9) -0.70140(12) 0.0303(3) Uani 1 1 d .
O3 O -1.14787(13) -0.40470(8) -0.88598(11) 0.0287(3) Uani 1 1 d .
H3 H -1.1742 -0.4419 -0.9278 0.043 Uiso 1 1 calc R
O4 O -1.16433(14) -0.54988(9) -0.96102(11) 0.0312(3) Uani 1 1 d .
H4 H -1.2346 -0.5740 -0.9496 0.047 Uiso 1 1 calc R
O5 O -0.82638(13) -0.41785(8) -0.86700(11) 0.0268(3) Uani 1 1 d .
N1 N -0.99746(16) -0.52734(10) -0.66899(14) 0.0270(4) Uani 1 1 d .
C1 C -0.97906(16) -0.39868(11) -0.72257(14) 0.0216(4) Uani 1 1 d .
C2 C -0.92417(17) -0.46331(12) -0.64639(15) 0.0233(4) Uani 1 1 d .
C3 C -1.10281(18) -0.51934(12) -0.76182(16) 0.0251(4) Uani 1 1 d .
H3A H -1.1886 -0.5405 -0.7376 0.030 Uiso 1 1 calc R
C4 C -1.11437(17) -0.43133(11) -0.77489(15) 0.0232(4) Uani 1 1 d .
C5 C -1.16125(18) -0.34002(12) -0.63323(16) 0.0272(4) Uani 1 1 d .
H5 H -1.2168 -0.2938 -0.6562 0.033 Uiso 1 1 calc R
C6 C -1.01564(17) -0.32562(11) -0.66020(15) 0.0220(4) Uani 1 1 d .
H6 H -0.9553 -0.3183 -0.5889 0.026 Uiso 1 1 calc R
C7 C -0.99698(17) -0.25979(11) -0.74614(15) 0.0230(4) Uani 1 1 d .
H7 H -1.0816 -0.2555 -0.7974 0.028 Uiso 1 1 calc R
C8 C -0.97307(19) -0.18391(12) -0.68771(17) 0.0287(4) Uani 1 1 d .
H8 H -1.0434 -0.1631 -0.6483 0.034 Uiso 1 1 calc R
C9 C -0.86092(19) -0.14367(12) -0.68703(17) 0.0279(4) Uani 1 1 d .
H9 H -0.8550 -0.0960 -0.6473 0.033 Uiso 1 1 calc R
C10 C -0.74216(17) -0.16998(11) -0.74639(15) 0.0227(4) Uani 1 1 d .
H10 H -0.7479 -0.1449 -0.8229 0.027 Uiso 1 1 calc R
C11 C -0.60936(18) -0.14561(11) -0.68189(15) 0.0235(4) Uani 1 1 d .
H11A H -0.6017 -0.1694 -0.6054 0.028 Uiso 1 1 calc R
H11B H -0.6083 -0.0889 -0.6722 0.028 Uiso 1 1 calc R
C12 C -0.48946(18) -0.17016(11) -0.74545(16) 0.0241(4) Uani 1 1 d .
H12 H -0.4973 -0.1434 -0.8207 0.029 Uiso 1 1 calc R
C13 C -0.49401(18) -0.25678(11) -0.76791(16) 0.0242(4) Uani 1 1 d .
H13A H -0.4809 -0.2847 -0.6946 0.029 Uiso 1 1 calc R
H13B H -0.4197 -0.2711 -0.8136 0.029 Uiso 1 1 calc R
C14 C -0.62735(18) -0.28155(11) -0.83109(16) 0.0237(4) Uani 1 1 d .
H14A H -0.6371 -0.2574 -0.9073 0.028 Uiso 1 1 calc R
H14B H -0.6281 -0.3382 -0.8413 0.028 Uiso 1 1 calc R
C15 C -0.74487(17) -0.25755(11) -0.76452(14) 0.0199(4) Uani 1 1 d .
H15 H -0.7306 -0.2821 -0.6878 0.024 Uiso 1 1 calc R
C16 C -0.88352(17) -0.28539(11) -0.81955(14) 0.0206(4) Uani 1 1 d .
C17 C -0.88655(16) -0.37336(11) -0.81193(14) 0.0202(4) Uani 1 1 d .
C18 C -1.0659(2) -0.56221(13) -0.86779(17) 0.0291(4) Uani 1 1 d .
H18A H -0.9777 -0.5440 -0.8884 0.035 Uiso 1 1 calc R
H18B H -1.0586 -0.6181 -0.8512 0.035 Uiso 1 1 calc R
C19 C -1.1767(2) -0.35833(17) -0.51042(19) 0.0470(6) Uani 1 1 d .
H19A H -1.1158 -0.4004 -0.4853 0.071 Uiso 1 1 calc R
H19B H -1.2692 -0.3740 -0.5022 0.071 Uiso 1 1 calc R
H19C H -1.1549 -0.3125 -0.4638 0.071 Uiso 1 1 calc R
C20 C -0.9757(2) -0.59874(13) -0.60510(19) 0.0353(5) Uani 1 1 d .
H20A H -0.9228 -0.5880 -0.5330 0.053 Uiso 1 1 calc R
H20B H -0.9273 -0.6354 -0.6494 0.053 Uiso 1 1 calc R
H20C H -1.0623 -0.6208 -0.5899 0.053 Uiso 1 1 calc R
C21 C -0.35628(19) -0.14633(12) -0.68232(18) 0.0299(4) Uani 1 1 d .
H21A H -0.2831 -0.1580 -0.7293 0.045 Uiso 1 1 calc R
H21B H -0.3427 -0.1748 -0.6106 0.045 Uiso 1 1 calc R
H21C H -0.3575 -0.0909 -0.6665 0.045 Uiso 1 1 calc R
C22 C -0.9097(2) -0.25909(13) -0.94334(16) 0.0288(4) Uani 1 1 d .
H22A H -0.9975 -0.2780 -0.9748 0.043 Uiso 1 1 calc R
H22B H -0.8400 -0.2798 -0.9878 0.043 Uiso 1 1 calc R
H22C H -0.9085 -0.2027 -0.9466 0.043 Uiso 1 1 calc R
O1A O -0.61966(12) -0.13401(8) -0.07093(11) 0.0250(3) Uani 1 1 d .
O2A O -0.26026(12) -0.15409(8) -0.20701(12) 0.0284(3) Uani 1 1 d .
O3A O -0.36460(14) -0.16147(8) -0.38795(11) 0.0281(3) Uani 1 1 d .
H3A1 H -0.3645 -0.1230 -0.4311 0.042 Uiso 1 1 calc R
O4A O -0.41163(14) -0.02040(9) -0.46716(11) 0.0306(3) Uani 1 1 d .
H4A H -0.3367 0.0009 -0.4532 0.046 Uiso 1 1 calc R
O5A O -0.68158(14) -0.17561(8) -0.36248(12) 0.0310(3) Uani 1 1 d .
N1A N -0.49493(15) -0.05047(9) -0.16990(13) 0.0220(3) Uani 1 1 d .
C1A C -0.49116(17) -0.17961(11) -0.22164(14) 0.0195(4) Uani 1 1 d .
C2A C -0.54431(17) -0.11985(11) -0.14543(14) 0.0203(4) Uani 1 1 d .
C3A C -0.41092(18) -0.05074(11) -0.26496(15) 0.0236(4) Uani 1 1 d .
H3A2 H -0.3266 -0.0213 -0.2436 0.028 Uiso 1 1 calc R
C4A C -0.37818(17) -0.13695(11) -0.27720(15) 0.0223(4) Uani 1 1 d .
C5A C -0.27775(18) -0.21805(12) -0.13030(16) 0.0260(4) Uani 1 1 d .
H5A H -0.2113 -0.2595 -0.1429 0.031 Uiso 1 1 calc R
C6A C -0.42010(17) -0.24818(11) -0.16218(15) 0.0210(4) Uani 1 1 d .
H6A H -0.4644 -0.2637 -0.0931 0.025 Uiso 1 1 calc R
C7A C -0.43366(19) -0.31223(11) -0.25430(15) 0.0239(4) Uani 1 1 d .
H7A H -0.3633 -0.3030 -0.3076 0.029 Uiso 1 1 calc R
C8A C -0.4131(2) -0.39199(12) -0.20643(18) 0.0311(4) Uani 1 1 d .
H8A H -0.3258 -0.4063 -0.1756 0.037 Uiso 1 1 calc R
C9A C -0.5112(2) -0.44349(12) -0.20508(17) 0.0339(5) Uani 1 1 d .
H9A H -0.4898 -0.4931 -0.1744 0.041 Uiso 1 1 calc R
C10A C -0.6527(2) -0.42794(11) -0.24887(16) 0.0293(4) Uani 1 1 d .
H10A H -0.6678 -0.4513 -0.3264 0.035 Uiso 1 1 calc R
C11A C -0.7534(2) -0.46502(13) -0.17368(17) 0.0349(5) Uani 1 1 d .
H11C H -0.7347 -0.5209 -0.1664 0.042 Uiso 1 1 calc R
H11D H -0.7414 -0.4421 -0.0967 0.042 Uiso 1 1 calc R
C12A C -0.8976(2) -0.45334(14) -0.22274(18) 0.0380(5) Uani 1 1 d .
H12A H -0.9099 -0.4802 -0.2978 0.046 Uiso 1 1 calc R
C13A C -0.9264(2) -0.36786(14) -0.24238(18) 0.0351(5) Uani 1 1 d .
H13C H -0.9242 -0.3414 -0.1680 0.042 Uiso 1 1 calc R
H13D H -1.0176 -0.3619 -0.2810 0.042 Uiso 1 1 calc R
C14A C -0.8259(2) -0.32929(13) -0.31405(16) 0.0305(4) Uani 1 1 d .
H14C H -0.8453 -0.2734 -0.3202 0.037 Uiso 1 1 calc R
H14D H -0.8348 -0.3514 -0.3916 0.037 Uiso 1 1 calc R
C15A C -0.68253(19) -0.34145(11) -0.25997(15) 0.0236(4) Uani 1 1 d .
H15A H -0.6788 -0.3201 -0.1811 0.028 Uiso 1 1 calc R
C16A C -0.57171(19) -0.29976(11) -0.32130(15) 0.0228(4) Uani 1 1 d .
C17A C -0.59510(18) -0.21336(11) -0.31078(15) 0.0219(4) Uani 1 1 d .
C18A C -0.48664(19) -0.01385(12) -0.37019(16) 0.0283(4) Uani 1 1 d .
H18C H -0.5744 -0.0396 -0.3863 0.034 Uiso 1 1 calc R
H18D H -0.5033 0.0413 -0.3548 0.034 Uiso 1 1 calc R
C19A C -0.2562(2) -0.18925(14) -0.00847(17) 0.0348(5) Uani 1 1 d .
H19D H -0.3282 -0.1534 0.0064 0.052 Uiso 1 1 calc R
H19E H -0.1697 -0.1627 0.0029 0.052 Uiso 1 1 calc R
H19F H -0.2567 -0.2331 0.0438 0.052 Uiso 1 1 calc R
C20A C -0.5170(2) 0.01950(12) -0.10631(17) 0.0284(4) Uani 1 1 d .
H20D H -0.5667 0.0070 -0.0410 0.043 Uiso 1 1 calc R
H20E H -0.5687 0.0563 -0.1556 0.043 Uiso 1 1 calc R
H20F H -0.4305 0.0424 -0.0795 0.043 Uiso 1 1 calc R
C21A C -0.9960(3) -0.48856(17) -0.1448(2) 0.0496(7) Uani 1 1 d .
H21D H -0.9889 -0.4611 -0.0721 0.074 Uiso 1 1 calc R
H21E H -0.9742 -0.5431 -0.1317 0.074 Uiso 1 1 calc R
H21F H -1.0875 -0.4840 -0.1810 0.074 Uiso 1 1 calc R
C22A C -0.5718(2) -0.32314(13) -0.44628(15) 0.0298(4) Uani 1 1 d .
H22D H -0.5071 -0.2914 -0.4828 0.045 Uiso 1 1 calc R
H22E H -0.6615 -0.3154 -0.4849 0.045 Uiso 1 1 calc R
H22F H -0.5468 -0.3776 -0.4511 0.045 Uiso 1 1 calc R

loop_
_atom_site_aniso_label
_atom_site_aniso_U_11
_atom_site_aniso_U_22
_atom_site_aniso_U_33
_atom_site_aniso_U_23
_atom_site_aniso_U_13
_atom_site_aniso_U_12
O1 0.0258(7) 0.0382(9) 0.0276(7) -0.0011(6) -0.0027(6) 0.0065(6)
O2 0.0190(6) 0.0384(9) 0.0342(7) -0.0097(6) 0.0065(5) -0.0016(6)
O3 0.0293(7) 0.0311(8) 0.0246(7) 0.0000(5) -0.0033(5) -0.0032(6)
O4 0.0313(7) 0.0358(8) 0.0269(7) -0.0026(6) 0.0044(6) -0.0144(6)
O5 0.0242(6) 0.0257(7) 0.0312(7) -0.0071(6) 0.0071(5) -0.0009(5)
N1 0.0256(8) 0.0293(9) 0.0263(8) 0.0035(7) 0.0032(6) 0.0003(7)
C1 0.0174(8) 0.0268(10) 0.0207(8) -0.0021(7) 0.0019(6) 0.0005(7)
C2 0.0211(8) 0.0280(11) 0.0216(8) -0.0002(7) 0.0053(7) 0.0045(7)
C3 0.0203(8) 0.0294(11) 0.0259(9) -0.0002(8) 0.0036(7) -0.0044(7)
C4 0.0186(8) 0.0288(11) 0.0222(8) -0.0009(7) 0.0017(7) -0.0019(7)
C5 0.0198(8) 0.0333(12) 0.0291(10) -0.0060(8) 0.0055(7) 0.0022(8)
C6 0.0179(8) 0.0263(10) 0.0219(8) -0.0047(7) 0.0027(6) 0.0020(7)
C7 0.0174(8) 0.0265(10) 0.0246(9) -0.0034(8) 0.0000(7) 0.0034(7)
C8 0.0244(9) 0.0274(11) 0.0344(10) -0.0087(8) 0.0035(8) 0.0066(8)
C9 0.0276(9) 0.0238(10) 0.0323(10) -0.0086(8) 0.0035(8) 0.0057(8)
C10 0.0243(9) 0.0200(10) 0.0240(8) -0.0012(7) 0.0040(7) 0.0014(7)
C11 0.0269(9) 0.0192(9) 0.0246(8) -0.0031(7) 0.0033(7) -0.0007(7)
C12 0.0265(9) 0.0224(10) 0.0235(8) 0.0008(7) 0.0036(7) -0.0011(7)
C13 0.0212(9) 0.0226(10) 0.0295(10) -0.0009(8) 0.0055(7) 0.0003(7)
C14 0.0245(9) 0.0223(10) 0.0250(9) -0.0038(7) 0.0063(7) 0.0003(7)
C15 0.0220(8) 0.0192(9) 0.0187(8) -0.0011(7) 0.0037(6) 0.0008(7)
C16 0.0201(8) 0.0237(10) 0.0178(8) -0.0029(7) 0.0013(6) 0.0028(7)
C17 0.0159(7) 0.0259(10) 0.0183(8) -0.0030(7) -0.0014(6) -0.0001(7)
C18 0.0288(10) 0.0290(11) 0.0302(10) -0.0031(8) 0.0068(8) -0.0047(8)
C19 0.0387(12) 0.0751(19) 0.0292(11) -0.0101(11) 0.0134(9) -0.0098(12)
C20 0.0351(11) 0.0350(13) 0.0366(11) 0.0117(9) 0.0087(9) 0.0005(9)
C21 0.0263(9) 0.0275(11) 0.0364(10) -0.0018(9) 0.0054(8) -0.0030(8)
C22 0.0300(10) 0.0332(12) 0.0224(9) -0.0012(8) -0.0029(7) 0.0046(8)
O1A 0.0243(6) 0.0244(7) 0.0273(6) 0.0047(5) 0.0080(5) 0.0029(5)
O2A 0.0190(6) 0.0325(8) 0.0334(7) 0.0083(6) 0.0009(5) -0.0010(5)
O3A 0.0366(7) 0.0275(8) 0.0215(6) 0.0019(5) 0.0089(5) -0.0020(6)
O4A 0.0346(7) 0.0326(8) 0.0245(7) 0.0044(6) 0.0015(6) -0.0106(6)
O5A 0.0303(7) 0.0245(8) 0.0360(7) 0.0051(6) -0.0097(6) -0.0005(6)
N1A 0.0227(7) 0.0202(8) 0.0232(7) -0.0010(6) 0.0037(6) -0.0027(6)
C1A 0.0197(8) 0.0193(9) 0.0195(8) 0.0022(7) 0.0015(6) 0.0001(7)
C2A 0.0182(8) 0.0205(9) 0.0216(8) 0.0019(7) -0.0016(6) 0.0030(7)
C3A 0.0239(9) 0.0241(10) 0.0230(9) 0.0014(7) 0.0038(7) -0.0057(7)
C4A 0.0198(8) 0.0246(10) 0.0227(8) 0.0020(7) 0.0029(7) -0.0010(7)
C5A 0.0217(9) 0.0284(11) 0.0281(9) 0.0034(8) 0.0038(7) 0.0043(7)
C6A 0.0213(8) 0.0203(9) 0.0215(9) 0.0023(7) 0.0034(7) 0.0044(7)
C7A 0.0275(9) 0.0214(10) 0.0238(9) 0.0009(7) 0.0081(7) 0.0040(7)
C8A 0.0387(11) 0.0235(11) 0.0318(10) 0.0020(8) 0.0068(8) 0.0107(9)
C9A 0.0562(13) 0.0188(10) 0.0276(10) 0.0012(8) 0.0098(9) 0.0069(9)
C10A 0.0480(12) 0.0200(10) 0.0217(9) -0.0010(8) 0.0119(8) -0.0056(8)
C11A 0.0546(13) 0.0268(11) 0.0250(9) 0.0002(8) 0.0132(9) -0.0080(10)
C12A 0.0530(13) 0.0378(13) 0.0242(10) -0.0053(9) 0.0091(9) -0.0224(11)
C13A 0.0338(11) 0.0430(13) 0.0289(10) -0.0066(9) 0.0046(8) -0.0120(9)
C14A 0.0352(10) 0.0312(11) 0.0247(9) -0.0015(8) 0.0008(8) -0.0098(9)
C15A 0.0314(9) 0.0212(10) 0.0189(8) -0.0012(7) 0.0058(7) -0.0038(7)
C16A 0.0302(9) 0.0169(9) 0.0216(9) 0.0004(7) 0.0041(7) -0.0017(7)
C17A 0.0236(9) 0.0196(9) 0.0224(8) 0.0023(7) 0.0025(7) -0.0030(7)
C18A 0.0290(10) 0.0248(11) 0.0306(10) 0.0058(8) 0.0006(8) -0.0029(8)
C19A 0.0262(10) 0.0479(14) 0.0293(10) 0.0013(9) -0.0033(8) -0.0007(9)
C20A 0.0317(10) 0.0214(10) 0.0320(10) -0.0047(8) 0.0019(8) -0.0014(8)
C21A 0.0610(16) 0.0533(17) 0.0363(12) -0.0013(11) 0.0139(11) -0.0281(13)
C22A 0.0427(11) 0.0272(11) 0.0201(9) -0.0005(8) 0.0061(8) -0.0059(9)

loop_
_atom_type_symbol
_atom_type_description
_atom_type_scat_dispersion_real
_atom_type_scat_dispersion_imag
_atom_type_scat_source
C C 0.0033 0.0016 'International Tables Vol C Tables 4.2.6.8 and 6.1.1.4'
H H 0.0000 0.0000 'International Tables Vol C Tables 4.2.6.8 and 6.1.1.4'
N N 0.0061 0.0033 'International Tables Vol C Tables 4.2.6.8 and 6.1.1.4'
O O 0.0106 0.0060 'International Tables Vol C Tables 4.2.6.8 and 6.1.1.4'

loop_
_geom_angle_atom_site_label_1
_geom_angle_atom_site_label_2
_geom_angle_atom_site_label_3
_geom_angle
C4 O2 C5 112.93(13)
C4 O3 H3 109.5
C18 O4 H4 109.5
C2 N1 C20 123.06(17)
C2 N1 C3 114.58(16)
C20 N1 C3 122.35(17)
C2 C1 C6 114.78(15)
C2 C1 C17 114.40(14)
C6 C1 C17 106.34(15)
C2 C1 C4 103.04(15)
C6 C1 C4 104.88(14)
C17 C1 C4 113.16(14)
O1 C2 N1 126.45(18)
O1 C2 C1 124.14(18)
N1 C2 C1 109.37(15)
N1 C3 C18 110.91(16)
N1 C3 C4 102.29(15)
C18 C3 C4 114.97(16)
N1 C3 H3A 109.5
C18 C3 H3A 109.5
C4 C3 H3A 109.5
O3 C4 O2 110.49(15)
O3 C4 C3 115.48(16)
O2 C4 C3 107.91(15)
O3 C4 C1 112.37(15)
O2 C4 C1 104.30(14)
C3 C4 C1 105.55(15)
O2 C5 C19 108.42(18)
O2 C5 C6 106.42(14)
C19 C5 C6 114.46(17)
O2 C5 H5 109.1
C19 C5 H5 109.1
C6 C5 H5 109.1
C1 C6 C5 103.77(15)
C1 C6 C7 104.30(14)
C5 C6 C7 115.27(15)
C1 C6 H6 111.0
C5 C6 H6 111.0
C7 C6 H6 111.0
C8 C7 C6 111.70(15)
C8 C7 C16 114.44(16)
C6 C7 C16 106.98(15)
C8 C7 H7 107.8
C6 C7 H7 107.8
C16 C7 H7 107.8
C9 C8 C7 124.62(18)
C9 C8 H8 117.7
C7 C8 H8 117.7
C8 C9 C10 122.97(18)
C8 C9 H9 118.5
C10 C9 H9 118.5
C9 C10 C11 111.87(15)
C9 C10 C15 111.12(15)
C11 C10 C15 110.26(15)
C9 C10 H10 107.8
C11 C10 H10 107.8
C15 C10 H10 107.8
C10 C11 C12 111.33(15)
C10 C11 H11A 109.4
C12 C11 H11A 109.4
C10 C11 H11B 109.4
C12 C11 H11B 109.4
H11A C11 H11B 108.0
C13 C12 C21 111.27(16)
C13 C12 C11 110.25(15)
C21 C12 C11 112.03(16)
C13 C12 H12 107.7
C21 C12 H12 107.7
C11 C12 H12 107.7
C12 C13 C14 111.83(15)
C12 C13 H13A 109.3
C14 C13 H13A 109.3
C12 C13 H13B 109.3
C14 C13 H13B 109.3
H13A C13 H13B 107.9
C15 C14 C13 110.55(15)
C15 C14 H14A 109.5
C13 C14 H14A 109.5
C15 C14 H14B 109.5
C13 C14 H14B 109.5
H14A C14 H14B 108.1
C14 C15 C10 109.64(15)
C14 C15 C16 113.58(14)
C10 C15 C16 111.67(14)
C14 C15 H15 107.2
C10 C15 H15 107.2
C16 C15 H15 107.2
C17 C16 C22 110.54(15)
C17 C16 C7 103.46(15)
C22 C16 C7 112.08(15)
C17 C16 C15 107.86(14)
C22 C16 C15 112.09(15)
C7 C16 C15 110.40(14)
O5 C17 C16 126.41(17)
O5 C17 C1 123.51(17)
C16 C17 C1 110.08(15)
O4 C18 C3 110.93(16)
O4 C18 H18A 109.5
C3 C18 H18A 109.5
O4 C18 H18B 109.5
C3 C18 H18B 109.5
H18A C18 H18B 108.0
C5 C19 H19A 109.5
C5 C19 H19B 109.5
H19A C19 H19B 109.5
C5 C19 H19C 109.5
H19A C19 H19C 109.5
H19B C19 H19C 109.5
N1 C20 H20A 109.5
N1 C20 H20B 109.5
H20A C20 H20B 109.5
N1 C20 H20C 109.5
H20A C20 H20C 109.5
H20B C20 H20C 109.5
C12 C21 H21A 109.5
C12 C21 H21B 109.5
H21A C21 H21B 109.5
C12 C21 H21C 109.5
H21A C21 H21C 109.5
H21B C21 H21C 109.5
C16 C22 H22A 109.5
C16 C22 H22B 109.5
H22A C22 H22B 109.5
C16 C22 H22C 109.5
H22A C22 H22C 109.5
H22B C22 H22C 109.5
C4A O2A C5A 112.65(14)
C4A O3A H3A1 109.5
C18A O4A H4A 109.5
C2A N1A C20A 124.08(16)
C2A N1A C3A 114.29(15)
C20A N1A C3A 121.59(16)
C2A C1A C6A 116.00(14)
C2A C1A C17A 114.87(14)
C6A C1A C17A 106.23(15)
C2A C1A C4A 103.70(15)
C6A C1A C4A 103.83(14)
C17A C1A C4A 111.73(14)
O1A C2A N1A 126.35(17)
O1A C2A C1A 124.24(17)
N1A C2A C1A 109.39(15)
N1A C3A C18A 110.07(15)
N1A C3A C4A 102.55(14)
C18A C3A C4A 114.97(16)
N1A C3A H3A2 109.7
C18A C3A H3A2 109.7
C4A C3A H3A2 109.7
O3A C4A O2A 109.84(14)
O3A C4A C3A 115.07(15)
O2A C4A C3A 108.86(15)
O3A C4A C1A 112.91(15)
O2A C4A C1A 104.83(14)
C3A C4A C1A 104.72(14)
O2A C5A C19A 108.95(17)
O2A C5A C6A 105.59(14)
C19A C5A C6A 113.21(16)
O2A C5A H5A 109.7
C19A C5A H5A 109.7
C6A C5A H5A 109.7
C1A C6A C5A 103.46(15)
C1A C6A C7A 103.15(14)
C5A C6A C7A 115.89(15)
C1A C6A H6A 111.2
C5A C6A H6A 111.2
C7A C6A H6A 111.2
C8A C7A C16A 114.07(16)
C8A C7A C6A 113.26(15)
C16A C7A C6A 106.05(14)
C8A C7A H7A 107.7
C16A C7A H7A 107.7
C6A C7A H7A 107.7
C9A C8A C7A 123.15(19)
C9A C8A H8A 118.4
C7A C8A H8A 118.4
C8A C9A C10A 123.79(19)
C8A C9A H9A 118.1
C10A C9A H9A 118.1
C9A C10A C15A 112.27(17)
C9A C10A C11A 112.09(17)
C15A C10A C11A 108.93(17)
C9A C10A H10A 107.8
C15A C10A H10A 107.8
C11A C10A H10A 107.8
C12A C11A C10A 111.92(17)
C12A C11A H11C 109.2
C10A C11A H11C 109.2
C12A C11A H11D 109.2
C10A C11A H11D 109.2
H11C C11A H11D 107.9
C11A C12A C13A 110.32(18)
C11A C12A C21A 111.0(2)
C13A C12A C21A 110.8(2)
C11A C12A H12A 108.2
C13A C12A H12A 108.2
C21A C12A H12A 108.2
C12A C13A C14A 112.69(19)
C12A C13A H13C 109.1
C14A C13A H13C 109.1
C12A C13A H13D 109.1
C14A C13A H13D 109.1
H13C C13A H13D 107.8
C13A C14A C15A 110.40(17)
C13A C14A H14C 109.6
C15A C14A H14C 109.6
C13A C14A H14D 109.6
C15A C14A H14D 109.6
H14C C14A H14D 108.1
C10A C15A C14A 109.77(16)
C10A C15A C16A 110.64(15)
C14A C15A C16A 115.03(15)
C10A C15A H15A 107.0
C14A C15A H15A 107.0
C16A C15A H15A 107.0
C17A C16A C22A 110.64(16)
C17A C16A C7A 103.48(15)
C22A C16A C7A 112.29(16)
C17A C16A C15A 107.29(15)
C22A C16A C15A 112.77(15)
C7A C16A C15A 109.86(15)
O5A C17A C16A 126.93(17)
O5A C17A C1A 123.64(17)
C16A C17A C1A 109.42(15)
O4A C18A C3A 110.97(15)
O4A C18A H18C 109.4
C3A C18A H18C 109.4
O4A C18A H18D 109.4
C3A C18A H18D 109.4
H18C C18A H18D 108.0
C5A C19A H19D 109.5
C5A C19A H19E 109.5
H19D C19A H19E 109.5
C5A C19A H19F 109.5
H19D C19A H19F 109.5
H19E C19A H19F 109.5
N1A C20A H20D 109.5
N1A C20A H20E 109.5
H20D C20A H20E 109.5
N1A C20A H20F 109.5
H20D C20A H20F 109.5
H20E C20A H20F 109.5
C12A C21A H21D 109.5
C12A C21A H21E 109.5
H21D C21A H21E 109.5
C12A C21A H21F 109.5
H21D C21A H21F 109.5
H21E C21A H21F 109.5
C16A C22A H22D 109.5
C16A C22A H22E 109.5
H22D C22A H22E 109.5
C16A C22A H22F 109.5
H22D C22A H22F 109.5
H22E C22A H22F 109.5

loop_
_geom_bond_atom_site_label_1
_geom_bond_atom_site_label_2
_geom_bond_distance
O1 C2 1.230(2)
O2 C4 1.417(2)
O2 C5 1.441(2)
O3 C4 1.403(2)
O3 H3 0.8400
O4 C18 1.427(2)
O4 H4 0.8400
O5 C17 1.206(2)
N1 C2 1.345(3)
N1 C20 1.457(3)
N1 C3 1.459(2)
C1 C2 1.510(3)
C1 C6 1.527(3)
C1 C17 1.531(2)
C1 C4 1.547(2)
C3 C18 1.530(3)
C3 C4 1.538(3)
C3 H3A 1.0000
C5 C19 1.507(3)
C5 C6 1.542(2)
C5 H5 1.0000
C6 C7 1.551(3)
C6 H6 1.0000
C7 C8 1.496(3)
C7 C16 1.556(2)
C7 H7 1.0000
C8 C9 1.323(3)
C8 H8 0.9500
C9 C10 1.506(2)
C9 H9 0.9500
C10 C11 1.533(3)
C10 C15 1.534(3)
C10 H10 1.0000
C11 C12 1.534(3)
C11 H11A 0.9900
C11 H11B 0.9900
C12 C13 1.526(3)
C12 C21 1.527(3)
C12 H12 1.0000
C13 C14 1.533(3)
C13 H13A 0.9900
C13 H13B 0.9900
C14 C15 1.532(2)
C14 H14A 0.9900
C14 H14B 0.9900
C15 C16 1.557(2)
C15 H15 1.0000
C16 C17 1.529(3)
C16 C22 1.532(2)
C18 H18A 0.9900
C18 H18B 0.9900
C19 H19A 0.9800
C19 H19B 0.9800
C19 H19C 0.9800
C20 H20A 0.9800
C20 H20B 0.9800
C20 H20C 0.9800
C21 H21A 0.9800
C21 H21B 0.9800
C21 H21C 0.9800
C22 H22A 0.9800
C22 H22B 0.9800
C22 H22C 0.9800
O1A C2A 1.235(2)
O2A C4A 1.413(2)
O2A C5A 1.453(2)
O3A C4A 1.394(2)
O3A H3A1 0.8400
O4A C18A 1.430(2)
O4A H4A 0.8400
O5A C17A 1.208(2)
N1A C2A 1.343(2)
N1A C20A 1.455(2)
N1A C3A 1.463(2)
C1A C2A 1.502(3)
C1A C6A 1.525(2)
C1A C17A 1.530(2)
C1A C4A 1.548(2)
C3A C18A 1.537(3)
C3A C4A 1.541(3)
C3A H3A2 1.0000
C5A C19A 1.521(3)
C5A C6A 1.534(3)
C5A H5A 1.0000
C6A C7A 1.553(3)
C6A H6A 1.0000
C7A C8A 1.502(3)
C7A C16A 1.546(3)
C7A H7A 1.0000
C8A C9A 1.330(3)
C8A H8A 0.9500
C9A C10A 1.491(3)
C9A H9A 0.9500
C10A C15A 1.533(3)
C10A C11A 1.544(3)
C10A H10A 1.0000
C11A C12A 1.522(3)
C11A H11C 0.9900
C11A H11D 0.9900
C12A C13A 1.525(4)
C12A C21A 1.535(3)
C12A H12A 1.0000
C13A C14A 1.527(3)
C13A H13C 0.9900
C13A H13D 0.9900
C14A C15A 1.534(3)
C14A H14C 0.9900
C14A H14D 0.9900
C15A C16A 1.558(3)
C15A H15A 1.0000
C16A C17A 1.524(3)
C16A C22A 1.531(2)
C18A H18C 0.9900
C18A H18D 0.9900
C19A H19D 0.9800
C19A H19E 0.9800
C19A H19F 0.9800
C20A H20D 0.9800
C20A H20E 0.9800
C20A H20F 0.9800
C21A H21D 0.9800
C21A H21E 0.9800
C21A H21F 0.9800
C22A H22D 0.9800
C22A H22E 0.9800
C22A H22F 0.9800

loop_
_geom_hbond_atom_site_label_D
_geom_hbond_atom_site_label_H
_geom_hbond_atom_site_label_A
_geom_hbond_distance_DH
_geom_hbond_distance_HA
_geom_hbond_distance_DA
_geom_hbond_angle_DHA
_geom_hbond_site_symmetry_A
O3 H3 O4 0.84 1.92 2.670(2) 148.3 .
O4 H4 O1A 0.84 1.83 2.6664(18) 175.0 2_344
O3A H3A1 O4A 0.84 1.88 2.647(2) 151.1 .
O4A H4A O1 0.84 1.83 2.6678(19) 177.3 2_454
